data_1008799
loop_
_publ_author_name
'Bououdina, M'
'Soubeyroux, J L'
'Fruchart, D'
'de Rango, P'

_publ_section_title
;
Structural studies of Laves phases Zr (Cr1-x Nix)2 with 0 < x < 0.4 and
their hydrides
;
_journal_coden_ASTM JALCEU
_journal_name_full 'Journal of Alloys Compd.'
_journal_page_first 82
_journal_page_last 90
_journal_paper_doi 10.1016/S0925-8388(97)00028-5
_journal_volume 257
_journal_year 1997
_chemical_formula_structural 'Zr (Cr0.897 Ni0.103)2 D3.38'
_chemical_formula_sum 'Cr1.794 D3.38 Ni0.206 Zr'
_chemical_name_systematic
;
Zirconium chromium nickel deuteride (1/1.79/0.21/3.38)
;
_space_group_IT_number 194
_symmetry_cell_setting hexagonal
_symmetry_Int_Tables_number 194
_symmetry_space_group_name_Hall '-P 6c 2c'
_symmetry_space_group_name_H-M 'P 63/m m c'
_cell_angle_alpha 90
_cell_angle_beta 90
_cell_angle_gamma 120
_cell_formula_units_Z 4
_cell_length_a 5.368(1)
_cell_length_b 5.368(1)
_cell_length_c 8.797(3)
_cell_volume 219.5
_refine_ls_R_factor_all 0.031
_cod_original_formula_sum 'D3.38 Cr1.794 Ni.206 Zr'
_cod_database_code 1008799

loop_
_symmetry_equiv_pos_as_xyz
x,y,z
-y,x-y,z
y-x,-x,z
-y,-x,z
y-x,y,z
x,x-y,z
-x,-y,-z
y,y-x,-z
x-y,x,-z
y,x,-z
x-y,-y,-z
-x,y-x,-z
-x,-y,1/2+z
y,y-x,1/2+z
x-y,x,1/2+z
y,x,1/2+z
x-y,-y,1/2+z
-x,y-x,1/2+z
x,y,1/2-z
-y,x-y,1/2-z
y-x,-x,1/2-z
-y,-x,1/2-z
y-x,y,1/2-z
x,x-y,1/2-z

loop_
_atom_site_label
_atom_site_type_symbol
_atom_site_symmetry_multiplicity
_atom_site_Wyckoff_symbol
_atom_site_fract_x
_atom_site_fract_y
_atom_site_fract_z
_atom_site_occupancy
_atom_site_attached_hydrogens
_atom_site_calc_flag
Zr1 Zr0 4 f 0.3333 0.6667 0.4364(7) 1. 0 d
Cr1 Cr0 2 a 0. 0. 0. 0.822 0 d
Ni1 Ni0 2 a 0. 0. 0. 0.178 0 d
Cr2 Cr0 6 h 0.835(2) 0.670(4) 0.25 0.922 0 d
Ni2 Ni0 6 h 0.835(2) 0.670(4) 0.25 0.078 0 d
D1 D0 24 l 0.045 0.333 0.557 0.265(5) 0 d
D2 D0 12 k 0.461 0.922 0.626 0.284(9) 0 d
D3 D0 6 h 0.459 0.918 0.25 0.462(14) 0 d
D4 D0 6 h 0.198 0.396 0.25 0.162(10) 0 d

loop_
_atom_type_symbol
_atom_type_oxidation_number
Zr0 0.000
Cr0 0.000
Ni0 0.000
D0 0.000
